data_4063891
loop_
_publ_author_name
'Hyder, Iqbal'
'Jim\'enez-Tenorio, Manuel'
'Puerta, M. Carmen'
'Valerga, Pedro'

_publ_section_title
;
 Nucleophilic Addition Reactions to Allenylidene Complexes of Ruthenium
 Bearing Hemilabile P,N Ligands: Isolation of the Vinylcarbene Complex
 [Cp*Ru&#x2550;CHCH&#x2550;CPh2(iPr2PNHPy)][PF6]
;
_journal_issue 4
_journal_name_full Organometallics
_journal_page_first 726
_journal_paper_doi 10.1021/om101013j
_journal_volume 30
_journal_year 2011
_chemical_formula_moiety 'C42 H45 F5 N2 P Ru S, F6 P'
_chemical_formula_sum 'C42 H45 F11 N2 P2 Ru S'
_chemical_formula_weight 980.86
_chemical_name_systematic
;
{(diisopropyl-phosphanyl)-(pyridin-2-yl)-amine-\k^2^-P,N}-(1-pentafluorophenyl
-thio-3,3-diphenyl-prop-2-en-ylidene)-(pentahapto-pentamethyl-cyclopentadienyl)
-ruthenium(II) hexafluorophosphate
;
_space_group_IT_number 14
_symmetry_cell_setting monoclinic
_symmetry_Int_Tables_number 14
_symmetry_space_group_name_Hall '-P 2yn'
_symmetry_space_group_name_H-M 'P 1 21/n 1'
_atom_sites_solution_hydrogens geom
_atom_sites_solution_primary direct
_atom_sites_solution_secondary difmap
_audit_creation_method SHELXL-97
_cell_angle_alpha 90.00
_cell_angle_beta 101.59(3)
_cell_angle_gamma 90.00
_cell_formula_units_Z 4
_cell_length_a 14.122(3)
_cell_length_b 19.760(4)
_cell_length_c 14.959(3)
_cell_measurement_reflns_used 2800
_cell_measurement_temperature 100(2)
_cell_measurement_theta_max 20.957
_cell_measurement_theta_min 2.218
_cell_volume 4089.2(15)
_computing_cell_refinement 'SAINT (Bruker, 2001)'
_computing_data_collection 'SMART (Bruker, 2001)'
_computing_data_reduction 'SAINT (Bruker, 2001)'
_computing_molecular_graphics 'ORTEP-3 vers. 1.08 (Farrugia, 2005)'
_computing_publication_material 'SHELXTL (Sheldrick, 2001)'
_computing_structure_refinement 'SHELXTL (Sheldrick, 2001)'
_computing_structure_solution 'SHELXTL (Sheldrick, 2001)'
_diffrn_ambient_temperature 100(2)
_diffrn_measured_fraction_theta_full 0.997
_diffrn_measured_fraction_theta_max 0.997
_diffrn_measurement_device_type 'Bruker SMART APEX CCD area detector'
_diffrn_measurement_method '1700 omega scan frames, 0.3 deg, 10 sec'
_diffrn_radiation_monochromator graphite
_diffrn_radiation_probe x-ray
_diffrn_radiation_type MoK\a
_diffrn_radiation_wavelength 0.71073
_diffrn_reflns_av_R_equivalents 0.0701
_diffrn_reflns_av_sigmaI/netI 0.0623
_diffrn_reflns_limit_h_max 15
_diffrn_reflns_limit_h_min -15
_diffrn_reflns_limit_k_max 21
_diffrn_reflns_limit_k_min -21
_diffrn_reflns_limit_l_max 14
_diffrn_reflns_limit_l_min -16
_diffrn_reflns_number 23852
_diffrn_reflns_theta_full 23.27
_diffrn_reflns_theta_max 23.27
_diffrn_reflns_theta_min 1.73
_diffrn_source 'fine-focus sealed tube'
_diffrn_source_type 'Bruker SMART APEX'
_diffrn_standards_decay_% 0.0038
_diffrn_standards_number 0
_exptl_absorpt_coefficient_mu 0.598
_exptl_absorpt_correction_T_max 1.000
_exptl_absorpt_correction_T_min 0.817
_exptl_absorpt_correction_type multi-scan
_exptl_absorpt_process_details '(SADABS; Sheldrick, 2004)'
_exptl_crystal_colour red
_exptl_crystal_density_diffrn 1.595
_exptl_crystal_density_method 'not measured'
_exptl_crystal_description prism
_exptl_crystal_F_000 2000
_exptl_crystal_size_max 0.19
_exptl_crystal_size_mid 0.16
_exptl_crystal_size_min 0.08
_refine_diff_density_max 0.853
_refine_diff_density_min -0.890
_refine_diff_density_rms 0.094
_refine_ls_extinction_method none
_refine_ls_goodness_of_fit_ref 1.061
_refine_ls_hydrogen_treatment mixed
_refine_ls_matrix_type full
_refine_ls_number_parameters 555
_refine_ls_number_reflns 5867
_refine_ls_number_restraints 0
_refine_ls_restrained_S_all 1.061
_refine_ls_R_factor_all 0.0878
_refine_ls_R_factor_gt 0.0778
_refine_ls_shift/su_max 0.001
_refine_ls_shift/su_mean 0.000
_refine_ls_structure_factor_coef Fsqd
_refine_ls_weighting_details 'calc w=1/[\s^2^(Fo^2^)+(0.0266P)^2^+41.0789P] where P=(Fo^2^+2Fc^2^)/3'
_refine_ls_weighting_scheme calc
_refine_ls_wR_factor_gt 0.1463
_refine_ls_wR_factor_ref 0.1518
_reflns_number_gt 5391
_reflns_number_total 5867
_reflns_threshold_expression >2sigma(I)
_cod_data_source_file om101013j_si_002.cif
_cod_data_source_block pv0624
_cod_depositor_comments
;
 Replacing the "\K" substring with the "\k" substring in the
 values of the _chemical_name_common and _chemical_name_systematic
 data items.

 Antanas Vaitkus,
 2017-03-29
;
_cod_original_cell_volume 4089.2(14)
_cod_original_sg_symbol_H-M 'P 21/n'
_cod_database_code 4063891

loop_
_symmetry_equiv_pos_as_xyz
'x, y, z'
'-x+1/2, y+1/2, -z+1/2'
'-x, -y, -z'
'x-1/2, -y-1/2, z-1/2'

loop_
_atom_site_label
_atom_site_type_symbol
_atom_site_fract_x
_atom_site_fract_y
_atom_site_fract_z
_atom_site_U_iso_or_equiv
_atom_site_adp_type
_atom_site_occupancy
_atom_site_symmetry_multiplicity
_atom_site_calc_flag
_atom_site_refinement_flags
_atom_site_disorder_assembly
_atom_site_disorder_group
Ru1 Ru 0.99722(4) 0.11919(3) 0.77650(4) 0.02199(19) Uani 1 1 d . . .
S1 S 1.01321(14) 0.22732(11) 0.62980(13) 0.0306(5) Uani 1 1 d . . .
P1 P 0.83170(13) 0.10641(10) 0.73906(13) 0.0227(4) Uani 1 1 d . A .
F1 F 0.8556(3) 0.3368(3) 0.6069(3) 0.0431(13) Uani 1 1 d . . .
F2 F 0.8811(4) 0.4704(3) 0.5883(3) 0.0517(14) Uani 1 1 d . . .
F3 F 1.0591(4) 0.5207(3) 0.5895(3) 0.0523(14) Uani 1 1 d . . .
F4 F 1.2101(4) 0.4356(3) 0.5924(4) 0.0539(14) Uani 1 1 d . . .
F5 F 1.1880(3) 0.3026(2) 0.6130(3) 0.0395(12) Uani 1 1 d . . .
N1 N 0.7976(4) 0.1517(3) 0.8237(4) 0.0211(14) Uani 1 1 d . . .
H1 H 0.743(5) 0.156(4) 0.824(5) 0.025 Uiso 1 1 d . . .
N2 N 0.9567(4) 0.1537(3) 0.8998(4) 0.0205(14) Uani 1 1 d . . .
C1 C 1.1453(5) 0.1013(4) 0.7435(6) 0.0283(19) Uani 1 1 d . . .
C2 C 1.0758(5) 0.0645(4) 0.6820(6) 0.038(2) Uani 1 1 d . . .
C3 C 1.0369(6) 0.0146(4) 0.7323(8) 0.047(3) Uani 1 1 d . . .
C4 C 1.0798(6) 0.0220(4) 0.8249(8) 0.047(3) Uani 1 1 d . . .
C5 C 1.1459(5) 0.0792(4) 0.8319(6) 0.0309(19) Uani 1 1 d . . .
C6 C 1.2182(6) 0.1496(4) 0.7178(6) 0.038(2) Uani 1 1 d . . .
H6A H 1.2288 0.1874 0.7611 0.056 Uiso 1 1 calc R . .
H6B H 1.1939 0.1670 0.6561 0.056 Uiso 1 1 calc R . .
H6C H 1.2794 0.1257 0.7195 0.056 Uiso 1 1 calc R . .
C7 C 1.0622(7) 0.0657(6) 0.5787(6) 0.061(3) Uani 1 1 d . . .
H7A H 1.0793 0.1106 0.5589 0.091 Uiso 1 1 calc R . .
H7B H 0.9945 0.0559 0.5515 0.091 Uiso 1 1 calc R . .
H7C H 1.1039 0.0315 0.5591 0.091 Uiso 1 1 calc R . .
C8 C 0.9741(7) -0.0431(5) 0.6904(10) 0.079(4) Uani 1 1 d . . .
H8A H 1.0134 -0.0762 0.6653 0.118 Uiso 1 1 calc R . .
H8B H 0.9229 -0.0260 0.6415 0.118 Uiso 1 1 calc R . .
H8C H 0.9449 -0.0649 0.7372 0.118 Uiso 1 1 calc R . .
C9 C 1.0723(7) -0.0216(6) 0.9052(10) 0.091(5) Uani 1 1 d . . .
H9A H 1.0230 -0.0565 0.8863 0.136 Uiso 1 1 calc R . .
H9B H 1.0541 0.0064 0.9532 0.136 Uiso 1 1 calc R . .
H9C H 1.1348 -0.0432 0.9286 0.136 Uiso 1 1 calc R . .
C10 C 1.2205(6) 0.0987(5) 0.9135(6) 0.051(3) Uani 1 1 d . . .
H10A H 1.2816 0.0760 0.9110 0.076 Uiso 1 1 calc R . .
H10B H 1.1989 0.0851 0.9691 0.076 Uiso 1 1 calc R . .
H10C H 1.2300 0.1478 0.9138 0.076 Uiso 1 1 calc R . .
C11 C 0.9853(5) 0.2131(4) 0.7364(5) 0.0236(17) Uani 1 1 d . . .
C12 C 0.9459(5) 0.2669(4) 0.7845(5) 0.0205(16) Uani 1 1 d . . .
H12 H 0.8794 0.2606 0.7856 0.025 Uiso 1 1 calc R . .
C13 C 0.9825(5) 0.3236(3) 0.8276(5) 0.0194(16) Uani 1 1 d . . .
C14 C 0.9239(5) 0.3593(3) 0.8858(5) 0.0215(16) Uani 1 1 d . . .
C15 C 0.9702(5) 0.3922(4) 0.9640(5) 0.0277(18) Uani 1 1 d . . .
H15 H 1.0388 0.3952 0.9776 0.033 Uiso 1 1 calc R . .
C16 C 0.9157(6) 0.4215(4) 1.0237(6) 0.035(2) Uani 1 1 d . . .
H16 H 0.9476 0.4446 1.0770 0.042 Uiso 1 1 calc R . .
C17 C 0.8163(6) 0.4164(4) 1.0046(6) 0.036(2) Uani 1 1 d . . .
H17 H 0.7798 0.4352 1.0455 0.043 Uiso 1 1 calc R . .
C18 C 0.7700(5) 0.3844(4) 0.9272(6) 0.0319(19) Uani 1 1 d . . .
H18 H 0.7015 0.3810 0.9143 0.038 Uiso 1 1 calc R . .
C19 C 0.8236(5) 0.3566(4) 0.8667(5) 0.0230(17) Uani 1 1 d . . .
H19 H 0.7908 0.3358 0.8120 0.028 Uiso 1 1 calc R . .
C20 C 1.0818(5) 0.3476(4) 0.8286(5) 0.0215(17) Uani 1 1 d . . .
C21 C 1.1586(5) 0.3021(4) 0.8347(5) 0.0300(19) Uani 1 1 d . . .
H21 H 1.1482 0.2551 0.8428 0.036 Uiso 1 1 calc R . .
C22 C 1.2503(6) 0.3254(4) 0.8287(5) 0.035(2) Uani 1 1 d . . .
H22 H 1.3028 0.2945 0.8347 0.042 Uiso 1 1 calc R . .
C23 C 1.2650(6) 0.3933(5) 0.8141(6) 0.042(2) Uani 1 1 d . . .
H23 H 1.3268 0.4085 0.8065 0.050 Uiso 1 1 calc R . .
C24 C 1.1907(6) 0.4391(4) 0.8104(5) 0.037(2) Uani 1 1 d . . .
H24 H 1.2020 0.4860 0.8030 0.044 Uiso 1 1 calc R . .
C25 C 1.0999(5) 0.4168(4) 0.8175(5) 0.0272(18) Uani 1 1 d . . .
H25 H 1.0489 0.4485 0.8148 0.033 Uiso 1 1 calc R . .
C26 C 1.0224(6) 0.3154(4) 0.6139(5) 0.032(2) Uani 1 1 d . . .
C27 C 0.9443(6) 0.3600(4) 0.6053(5) 0.034(2) Uani 1 1 d . . .
C28 C 0.9571(6) 0.4279(5) 0.5966(6) 0.040(2) Uani 1 1 d . . .
C29 C 1.0468(7) 0.4534(4) 0.5938(6) 0.041(2) Uani 1 1 d . . .
C30 C 1.1225(6) 0.4099(5) 0.5967(6) 0.038(2) Uani 1 1 d . . .
C31 C 1.1105(6) 0.3433(5) 0.6077(5) 0.035(2) Uani 1 1 d . . .
C32 C 0.8636(5) 0.1661(4) 0.9018(5) 0.0192(16) Uani 1 1 d . . .
C33 C 0.8343(5) 0.1936(4) 0.9774(5) 0.0262(18) Uani 1 1 d . . .
H33 H 0.7677 0.2013 0.9765 0.031 Uiso 1 1 calc R . .
C34 C 0.9029(5) 0.2092(4) 1.0532(5) 0.0273(18) Uani 1 1 d . . .
H34 H 0.8844 0.2277 1.1058 0.033 Uiso 1 1 calc R . .
C35 C 0.9987(6) 0.1979(4) 1.0522(5) 0.0305(19) Uani 1 1 d . . .
H35 H 1.0475 0.2086 1.1038 0.037 Uiso 1 1 calc R . .
C36 C 1.0228(5) 0.1708(4) 0.9749(5) 0.0277(18) Uani 1 1 d . . .
H36 H 1.0892 0.1638 0.9744 0.033 Uiso 1 1 calc R . .
C37 C 0.7753(5) 0.0239(4) 0.7486(6) 0.0312(19) Uani 1 1 d . . .
H37 H 0.7988 -0.0079 0.7057 0.037 Uiso 1 1 calc R . .
C38 C 0.8103(6) -0.0028(4) 0.8452(6) 0.042(2) Uani 1 1 d . . .
H38A H 0.7806 0.0236 0.8878 0.063 Uiso 1 1 calc R . .
H38B H 0.8808 0.0013 0.8620 0.063 Uiso 1 1 calc R . .
H38C H 0.7919 -0.0505 0.8478 0.063 Uiso 1 1 calc R . .
C39 C 0.6645(5) 0.0239(5) 0.7247(6) 0.039(2) Uani 1 1 d . . .
H39A H 0.6404 -0.0209 0.7373 0.058 Uiso 1 1 calc R . .
H39B H 0.6428 0.0345 0.6598 0.058 Uiso 1 1 calc R . .
H39C H 0.6396 0.0580 0.7616 0.058 Uiso 1 1 calc R . .
C40 C 0.7620(9) 0.1411(5) 0.6339(6) 0.060(3) Uani 1 1 d . . .
H40A H 0.8110 0.1757 0.6251 0.091 Uiso 0.53(3) 1 calc PR A 1
H40B H 0.6952 0.1284 0.6404 0.091 Uiso 0.47(3) 1 calc PR A 2
C41 C 0.7726(6) 0.0976(4) 0.5542(6) 0.041(2) Uani 1 1 d . A .
H41A H 0.7492 0.0519 0.5628 0.062 Uiso 1 1 calc R . .
H41B H 0.8409 0.0956 0.5497 0.062 Uiso 1 1 calc R . .
H41C H 0.7347 0.1170 0.4979 0.062 Uiso 1 1 calc R . .
C42A C 0.6886(18) 0.1842(10) 0.6275(12) 0.046(8) Uani 0.53(3) 1 d P A 1
H42A H 0.6990 0.2136 0.6814 0.069 Uiso 0.53(3) 1 calc PR A 1
H42B H 0.6283 0.1589 0.6239 0.069 Uiso 0.53(3) 1 calc PR A 1
H42C H 0.6843 0.2119 0.5725 0.069 Uiso 0.53(3) 1 calc PR A 1
C42B C 0.7499(13) 0.2127(10) 0.6184(11) 0.026(6) Uani 0.47(3) 1 d P A 2
H42D H 0.7088 0.2205 0.5582 0.039 Uiso 0.47(3) 1 calc PR A 2
H42E H 0.8131 0.2338 0.6208 0.039 Uiso 0.47(3) 1 calc PR A 2
H42F H 0.7193 0.2326 0.6656 0.039 Uiso 0.47(3) 1 calc PR A 2
P2 P 0.03154(15) 0.27424(13) 0.33843(16) 0.0378(6) Uani 1 1 d . . .
F6 F 0.1183(4) 0.2422(4) 0.2976(4) 0.0745(19) Uani 1 1 d . . .
F7 F 0.0996(3) 0.3366(3) 0.3770(4) 0.0611(16) Uani 1 1 d . . .
F8 F -0.0514(4) 0.3054(3) 0.3819(4) 0.0577(15) Uani 1 1 d . . .
F9 F 0.0713(5) 0.2353(3) 0.4290(4) 0.078(2) Uani 1 1 d . . .
F10 F -0.0338(4) 0.2139(4) 0.2963(5) 0.097(3) Uani 1 1 d . . .
F11 F -0.0047(5) 0.3140(4) 0.2479(4) 0.097(2) Uani 1 1 d . . .

loop_
_atom_site_aniso_label
_atom_site_aniso_U_11
_atom_site_aniso_U_22
_atom_site_aniso_U_33
_atom_site_aniso_U_23
_atom_site_aniso_U_13
_atom_site_aniso_U_12
Ru1 0.0212(3) 0.0189(3) 0.0279(4) -0.0050(3) 0.0099(3) -0.0017(3)
S1 0.0321(11) 0.0409(13) 0.0214(11) -0.0015(9) 0.0117(9) -0.0022(9)
P1 0.0227(10) 0.0212(11) 0.0247(11) -0.0032(9) 0.0062(8) 0.0019(8)
F1 0.023(2) 0.067(4) 0.038(3) 0.010(3) 0.004(2) 0.006(2)
F2 0.047(3) 0.062(4) 0.048(3) 0.007(3) 0.016(3) 0.022(3)
F3 0.069(4) 0.044(3) 0.046(3) 0.012(3) 0.017(3) 0.008(3)
F4 0.051(3) 0.052(3) 0.067(4) 0.014(3) 0.031(3) -0.001(3)
F5 0.035(3) 0.050(3) 0.039(3) 0.009(2) 0.021(2) 0.005(2)
N1 0.014(3) 0.027(4) 0.024(4) -0.002(3) 0.009(3) 0.000(3)
N2 0.022(3) 0.023(3) 0.017(3) 0.001(3) 0.007(3) -0.004(3)
C1 0.021(4) 0.027(4) 0.044(5) -0.009(4) 0.023(4) 0.004(3)
C2 0.016(4) 0.043(5) 0.057(6) -0.022(5) 0.017(4) -0.002(4)
C3 0.025(5) 0.028(5) 0.091(8) -0.023(5) 0.022(5) 0.003(4)
C4 0.018(4) 0.030(5) 0.100(9) 0.017(5) 0.029(5) 0.011(4)
C5 0.025(4) 0.029(5) 0.043(5) 0.005(4) 0.015(4) 0.001(3)
C6 0.030(5) 0.037(5) 0.052(6) -0.011(4) 0.022(4) 0.000(4)
C7 0.041(6) 0.089(8) 0.055(7) -0.043(6) 0.017(5) 0.001(5)
C8 0.032(5) 0.044(6) 0.171(13) -0.058(7) 0.046(7) -0.011(4)
C9 0.036(6) 0.076(8) 0.170(13) 0.083(9) 0.043(7) 0.028(6)
C10 0.031(5) 0.071(7) 0.050(6) 0.016(5) 0.011(4) 0.017(5)
C11 0.022(4) 0.027(4) 0.023(4) -0.004(3) 0.007(3) -0.006(3)
C12 0.018(4) 0.024(4) 0.021(4) 0.006(3) 0.006(3) 0.004(3)
C13 0.026(4) 0.014(4) 0.020(4) 0.008(3) 0.006(3) 0.005(3)
C14 0.033(4) 0.015(4) 0.019(4) 0.004(3) 0.011(3) 0.004(3)
C15 0.021(4) 0.031(5) 0.032(5) 0.000(4) 0.009(3) 0.000(3)
C16 0.038(5) 0.033(5) 0.036(5) -0.010(4) 0.015(4) 0.002(4)
C17 0.041(5) 0.030(5) 0.043(5) 0.005(4) 0.026(4) 0.009(4)
C18 0.025(4) 0.023(4) 0.050(5) 0.004(4) 0.013(4) -0.004(3)
C19 0.022(4) 0.018(4) 0.029(4) -0.003(3) 0.006(3) 0.000(3)
C20 0.019(4) 0.032(4) 0.016(4) -0.006(3) 0.009(3) -0.003(3)
C21 0.023(4) 0.035(5) 0.033(5) -0.012(4) 0.006(4) -0.001(3)
C22 0.028(4) 0.048(6) 0.032(5) -0.010(4) 0.009(4) 0.001(4)
C23 0.031(5) 0.051(6) 0.047(6) -0.012(5) 0.015(4) -0.018(4)
C24 0.042(5) 0.037(5) 0.033(5) -0.007(4) 0.012(4) -0.017(4)
C25 0.026(4) 0.032(5) 0.025(4) -0.006(4) 0.009(3) -0.005(3)
C26 0.029(4) 0.052(6) 0.018(4) 0.007(4) 0.010(3) 0.004(4)
C27 0.037(5) 0.048(6) 0.018(4) 0.004(4) 0.011(4) -0.003(4)
C28 0.037(5) 0.058(6) 0.027(5) 0.007(4) 0.009(4) 0.016(5)
C29 0.054(6) 0.039(6) 0.036(5) 0.017(4) 0.020(4) 0.010(4)
C30 0.028(5) 0.057(6) 0.033(5) 0.020(4) 0.017(4) 0.002(4)
C31 0.035(5) 0.051(6) 0.021(4) 0.011(4) 0.012(4) 0.014(4)
C32 0.017(4) 0.023(4) 0.017(4) 0.006(3) 0.003(3) 0.000(3)
C33 0.025(4) 0.030(4) 0.027(5) 0.004(4) 0.014(4) -0.001(3)
C34 0.039(5) 0.027(4) 0.017(4) -0.001(3) 0.008(4) -0.007(4)
C35 0.035(5) 0.034(5) 0.021(4) -0.002(4) 0.001(4) -0.008(4)
C36 0.020(4) 0.029(4) 0.034(5) 0.009(4) 0.006(4) -0.003(3)
C37 0.025(4) 0.031(5) 0.038(5) -0.014(4) 0.007(4) -0.004(3)
C38 0.026(4) 0.029(5) 0.069(7) 0.012(5) 0.004(4) -0.003(4)
C39 0.014(4) 0.056(6) 0.047(6) -0.025(5) 0.009(4) -0.004(4)
C40 0.099(8) 0.039(6) 0.035(6) -0.016(5) -0.005(5) 0.037(6)
C41 0.043(5) 0.048(6) 0.030(5) -0.011(4) -0.003(4) 0.004(4)
C42A 0.065(17) 0.041(12) 0.030(10) -0.010(8) 0.004(9) 0.016(11)
C42B 0.010(10) 0.044(12) 0.025(10) 0.006(8) 0.002(7) -0.003(8)
P2 0.0244(11) 0.0570(16) 0.0340(13) -0.0062(11) 0.0104(10) -0.0091(10)
F6 0.041(3) 0.122(6) 0.067(4) -0.024(4) 0.026(3) -0.002(3)
F7 0.034(3) 0.064(4) 0.084(4) -0.007(3) 0.007(3) -0.019(3)
F8 0.042(3) 0.067(4) 0.071(4) -0.013(3) 0.026(3) -0.001(3)
F9 0.103(5) 0.077(4) 0.065(4) 0.031(3) 0.042(4) 0.035(4)
F10 0.050(4) 0.104(6) 0.142(7) -0.067(5) 0.035(4) -0.037(4)
F11 0.104(5) 0.130(6) 0.047(4) 0.025(4) -0.007(4) 0.009(5)

loop_
_atom_type_symbol
_atom_type_description
_atom_type_scat_dispersion_real
_atom_type_scat_dispersion_imag
_atom_type_scat_source
C C 0.0033 0.0016 'International Tables Vol C Tables 4.2.6.8 and 6.1.1.4'
H H 0.0000 0.0000 'International Tables Vol C Tables 4.2.6.8 and 6.1.1.4'
N N 0.0061 0.0033 'International Tables Vol C Tables 4.2.6.8 and 6.1.1.4'
F F 0.0171 0.0103 'International Tables Vol C Tables 4.2.6.8 and 6.1.1.4'
P P 0.1023 0.0942 'International Tables Vol C Tables 4.2.6.8 and 6.1.1.4'
S S 0.1246 0.1234 'International Tables Vol C Tables 4.2.6.8 and 6.1.1.4'
Ru Ru -1.2594 0.8363 'International Tables Vol C Tables 4.2.6.8 and 6.1.1.4'

loop_
_geom_angle_atom_site_label_1
_geom_angle_atom_site_label_2
_geom_angle_atom_site_label_3
_geom_angle
C11 Ru1 N2 86.6(3)
C11 Ru1 C5 117.8(3)
N2 Ru1 C5 100.7(3)
C11 Ru1 C2 106.7(3)
N2 Ru1 C2 160.9(3)
C5 Ru1 C2 61.2(3)
C11 Ru1 C1 96.1(3)
N2 Ru1 C1 130.7(3)
C5 Ru1 C1 36.0(3)
C2 Ru1 C1 36.3(3)
C11 Ru1 C3 141.9(4)
N2 Ru1 C3 131.5(3)
C5 Ru1 C3 61.3(3)
C2 Ru1 C3 36.5(3)
C1 Ru1 C3 60.3(3)
C11 Ru1 C4 154.7(3)
N2 Ru1 C4 101.7(3)
C5 Ru1 C4 37.5(3)
C2 Ru1 C4 60.6(4)
C1 Ru1 C4 60.3(3)
C3 Ru1 C4 35.8(4)
C11 Ru1 P1 90.5(2)
N2 Ru1 P1 79.16(16)
C5 Ru1 P1 151.7(2)
C2 Ru1 P1 113.6(2)
C1 Ru1 P1 149.7(2)
C3 Ru1 P1 97.3(2)
C4 Ru1 P1 114.4(2)
C11 S1 C26 108.6(4)
N1 P1 C40 105.2(4)
N1 P1 C37 102.6(3)
C40 P1 C37 103.6(5)
N1 P1 Ru1 100.7(2)
C40 P1 Ru1 121.1(4)
C37 P1 Ru1 120.9(3)
C32 N1 P1 120.0(5)
C32 N1 H1 119(6)
P1 N1 H1 119(6)
C32 N2 C36 116.8(6)
C32 N2 Ru1 120.5(5)
C36 N2 Ru1 122.3(5)
C5 C1 C2 109.2(7)
C5 C1 C6 124.5(7)
C2 C1 C6 125.7(8)
C5 C1 Ru1 70.9(4)
C2 C1 Ru1 70.7(4)
C6 C1 Ru1 131.5(5)
C1 C2 C3 107.9(8)
C1 C2 C7 125.9(8)
C3 C2 C7 124.6(8)
C1 C2 Ru1 73.0(4)
C3 C2 Ru1 73.0(5)
C7 C2 Ru1 131.1(6)
C4 C3 C2 108.3(8)
C4 C3 C8 126.3(10)
C2 C3 C8 124.6(10)
C4 C3 Ru1 72.6(5)
C2 C3 Ru1 70.5(5)
C8 C3 Ru1 130.7(6)
C3 C4 C5 107.2(8)
C3 C4 C9 130.1(10)
C5 C4 C9 122.4(10)
C3 C4 Ru1 71.6(5)
C5 C4 Ru1 69.5(4)
C9 C4 Ru1 128.5(6)
C1 C5 C4 107.1(8)
C1 C5 C10 124.3(7)
C4 C5 C10 126.6(8)
C1 C5 Ru1 73.2(4)
C4 C5 Ru1 73.0(4)
C10 C5 Ru1 131.8(6)
C1 C6 H6A 109.5
C1 C6 H6B 109.5
H6A C6 H6B 109.5
C1 C6 H6C 109.5
H6A C6 H6C 109.5
H6B C6 H6C 109.5
C2 C7 H7A 109.5
C2 C7 H7B 109.5
H7A C7 H7B 109.5
C2 C7 H7C 109.5
H7A C7 H7C 109.5
H7B C7 H7C 109.5
C3 C8 H8A 109.5
C3 C8 H8B 109.5
H8A C8 H8B 109.5
C3 C8 H8C 109.5
H8A C8 H8C 109.5
H8B C8 H8C 109.5
C4 C9 H9A 109.5
C4 C9 H9B 109.5
H9A C9 H9B 109.5
C4 C9 H9C 109.5
H9A C9 H9C 109.5
H9B C9 H9C 109.5
C5 C10 H10A 109.5
C5 C10 H10B 109.5
H10A C10 H10B 109.5
C5 C10 H10C 109.5
H10A C10 H10C 109.5
H10B C10 H10C 109.5
C12 C11 S1 120.9(5)
C12 C11 Ru1 124.2(5)
S1 C11 Ru1 114.5(4)
C13 C12 C11 134.2(7)
C13 C12 H12 112.9
C11 C12 H12 112.9
C12 C13 C20 123.2(6)
C12 C13 C14 117.9(6)
C20 C13 C14 118.6(6)
C15 C14 C19 118.8(7)
C15 C14 C13 119.4(7)
C19 C14 C13 121.6(7)
C14 C15 C16 120.1(7)
C14 C15 H15 120.0
C16 C15 H15 120.0
C17 C16 C15 120.0(8)
C17 C16 H16 120.0
C15 C16 H16 120.0
C18 C17 C16 120.2(7)
C18 C17 H17 119.9
C16 C17 H17 119.9
C17 C18 C19 120.1(7)
C17 C18 H18 120.0
C19 C18 H18 120.0
C14 C19 C18 120.8(7)
C14 C19 H19 119.6
C18 C19 H19 119.6
C21 C20 C25 118.5(7)
C21 C20 C13 121.0(7)
C25 C20 C13 120.4(6)
C20 C21 C22 120.1(8)
C20 C21 H21 120.0
C22 C21 H21 120.0
C23 C22 C21 120.2(8)
C23 C22 H22 119.9
C21 C22 H22 119.9
C22 C23 C24 120.4(8)
C22 C23 H23 119.8
C24 C23 H23 119.8
C25 C24 C23 119.9(8)
C25 C24 H24 120.1
C23 C24 H24 120.1
C24 C25 C20 120.9(7)
C24 C25 H25 119.5
C20 C25 H25 119.5
C31 C26 C27 116.5(8)
C31 C26 S1 119.6(6)
C27 C26 S1 123.8(6)
F1 C27 C28 118.8(7)
F1 C27 C26 120.4(8)
C28 C27 C26 120.8(8)
F2 C28 C27 120.2(8)
F2 C28 C29 119.5(8)
C27 C28 C29 120.3(8)
F3 C29 C30 121.1(8)
F3 C29 C28 119.5(8)
C30 C29 C28 119.4(8)
C31 C30 F4 120.9(8)
C31 C30 C29 120.3(8)
F4 C30 C29 118.7(8)
C30 C31 F5 118.2(7)
C30 C31 C26 122.5(8)
F5 C31 C26 119.3(8)
N2 C32 N1 116.4(6)
N2 C32 C33 122.8(7)
N1 C32 C33 120.8(6)
C34 C33 C32 119.0(7)
C34 C33 H33 120.5
C32 C33 H33 120.5
C33 C34 C35 119.2(7)
C33 C34 H34 120.4
C35 C34 H34 120.4
C34 C35 C36 118.8(7)
C34 C35 H35 120.6
C36 C35 H35 120.6
N2 C36 C35 123.3(7)
N2 C36 H36 118.3
C35 C36 H36 118.3
C38 C37 C39 110.0(7)
C38 C37 P1 108.6(5)
C39 C37 P1 114.9(6)
C38 C37 H37 107.7
C39 C37 H37 107.7
P1 C37 H37 107.7
C37 C38 H38A 109.5
C37 C38 H38B 109.5
H38A C38 H38B 109.5
C37 C38 H38C 109.5
H38A C38 H38C 109.5
H38B C38 H38C 109.5
C37 C39 H39A 109.5
C37 C39 H39B 109.5
H39A C39 H39B 109.5
C37 C39 H39C 109.5
H39A C39 H39C 109.5
H39B C39 H39C 109.5
C42A C40 C42B 45.0(10)
C42A C40 C41 120.7(11)
C42B C40 C41 117.5(10)
C42A C40 P1 125.7(10)
C42B C40 P1 122.6(9)
C41 C40 P1 110.4(6)
C42A C40 H40A 96.0
C42B C40 H40A 51.0
C41 C40 H40A 96.0
P1 C40 H40A 96.0
C42A C40 H40B 55.3
C42B C40 H40B 100.3
C41 C40 H40B 100.3
P1 C40 H40B 100.3
H40A C40 H40B 151.2
C40 C41 H41A 109.5
C40 C41 H41B 109.5
H41A C41 H41B 109.5
C40 C41 H41C 109.5
H41A C41 H41C 109.5
H41B C41 H41C 109.5
C40 C42A H42A 109.5
C40 C42A H42B 109.5
C40 C42A H42C 109.5
C40 C42B H42D 109.5
C40 C42B H42E 109.5
H42D C42B H42E 109.5
C40 C42B H42F 109.5
H42D C42B H42F 109.5
H42E C42B H42F 109.5
F9 P2 F10 93.1(4)
F9 P2 F11 178.1(4)
F10 P2 F11 88.3(4)
F9 P2 F8 90.1(3)
F10 P2 F8 92.1(3)
F11 P2 F8 91.1(4)
F9 P2 F7 89.0(4)
F10 P2 F7 177.4(4)
F11 P2 F7 89.6(4)
F8 P2 F7 89.6(3)
F9 P2 F6 88.1(3)
F10 P2 F6 88.8(3)
F11 P2 F6 90.7(4)
F8 P2 F6 178.0(4)
F7 P2 F6 89.6(3)

loop_
_geom_bond_atom_site_label_1
_geom_bond_atom_site_label_2
_geom_bond_distance
Ru1 C11 1.947(7)
Ru1 N2 2.149(6)
Ru1 C5 2.241(8)
Ru1 C2 2.241(8)
Ru1 C1 2.270(7)
Ru1 C3 2.274(8)
Ru1 C4 2.287(8)
Ru1 P1 2.305(2)
S1 C11 1.740(7)
S1 C26 1.765(9)
P1 N1 1.697(6)
P1 C40 1.814(9)
P1 C37 1.832(8)
F1 C27 1.339(9)
F2 C28 1.348(9)
F3 C29 1.346(10)
F4 C30 1.351(9)
F5 C31 1.348(9)
N1 C32 1.370(9)
N1 H1 0.78(7)
N2 C32 1.344(9)
N2 C36 1.351(9)
C1 C5 1.392(11)
C1 C2 1.405(11)
C1 C6 1.509(10)
C2 C3 1.416(13)
C2 C7 1.519(13)
C3 C4 1.404(14)
C3 C8 1.502(12)
C4 C5 1.455(11)
C4 C9 1.500(14)
C5 C10 1.494(12)
C6 H6A 0.9800
C6 H6B 0.9800
C6 H6C 0.9800
C7 H7A 0.9800
C7 H7B 0.9800
C7 H7C 0.9800
C8 H8A 0.9800
C8 H8B 0.9800
C8 H8C 0.9800
C9 H9A 0.9800
C9 H9B 0.9800
C9 H9C 0.9800
C10 H10A 0.9800
C10 H10B 0.9800
C10 H10C 0.9800
C11 C12 1.457(10)
C12 C13 1.342(10)
C12 H12 0.9500
C13 C20 1.477(9)
C13 C14 1.494(9)
C14 C15 1.383(10)
C14 C19 1.388(10)
C15 C16 1.415(10)
C15 H15 0.9500
C16 C17 1.380(11)
C16 H16 0.9500
C17 C18 1.365(11)
C17 H17 0.9500
C18 C19 1.403(10)
C18 H18 0.9500
C19 H19 0.9500
C20 C21 1.398(10)
C20 C25 1.406(10)
C21 C22 1.395(11)
C21 H21 0.9500
C22 C23 1.382(12)
C22 H22 0.9500
C23 C24 1.378(12)
C23 H23 0.9500
C24 C25 1.381(10)
C24 H24 0.9500
C25 H25 0.9500
C26 C31 1.381(11)
C26 C27 1.397(11)
C27 C28 1.363(12)
C28 C29 1.372(12)
C29 C30 1.365(12)
C30 C31 1.341(12)
C32 C33 1.390(10)
C33 C34 1.370(10)
C33 H33 0.9500
C34 C35 1.375(11)
C34 H34 0.9500
C35 C36 1.377(11)
C35 H35 0.9500
C36 H36 0.9500
C37 C38 1.525(12)
C37 C39 1.533(10)
C37 H37 1.0000
C38 H38A 0.9800
C38 H38B 0.9800
C38 H38C 0.9800
C39 H39A 0.9800
C39 H39B 0.9800
C39 H39C 0.9800
C40 C42A 1.33(2)
C40 C42B 1.44(2)
C40 C41 1.502(11)
C40 H40A 1.0000
C40 H40B 1.0000
C41 H41A 0.9800
C41 H41B 0.9800
C41 H41C 0.9800
C42A H42A 0.9800
C42A H42B 0.9800
C42A H42C 0.9800
C42B H42D 0.9800
C42B H42E 0.9800
C42B H42F 0.9800
P2 F9 1.561(6)
P2 F10 1.561(6)
P2 F11 1.560(7)
P2 F8 1.574(5)
P2 F7 1.598(5)
P2 F6 1.605(6)

loop_
_geom_torsion_atom_site_label_1
_geom_torsion_atom_site_label_2
_geom_torsion_atom_site_label_3
_geom_torsion_atom_site_label_4
_geom_torsion
C11 Ru1 P1 N1 -72.6(3)
N2 Ru1 P1 N1 13.8(3)
C5 Ru1 P1 N1 106.3(5)
C2 Ru1 P1 N1 178.9(3)
C1 Ru1 P1 N1 -175.7(4)
C3 Ru1 P1 N1 144.8(4)
C4 Ru1 P1 N1 111.8(4)
C11 Ru1 P1 C40 42.6(4)
N2 Ru1 P1 C40 129.0(4)
C5 Ru1 P1 C40 -138.6(5)
C2 Ru1 P1 C40 -65.9(4)
C1 Ru1 P1 C40 -60.6(5)
C3 Ru1 P1 C40 -100.1(4)
C4 Ru1 P1 C40 -133.0(4)
C11 Ru1 P1 C37 175.5(4)
N2 Ru1 P1 C37 -98.0(3)
C5 Ru1 P1 C37 -5.6(6)
C2 Ru1 P1 C37 67.0(4)
C1 Ru1 P1 C37 72.4(5)
C3 Ru1 P1 C37 32.9(4)
C4 Ru1 P1 C37 -0.1(4)
C40 P1 N1 C32 -145.3(7)
C37 P1 N1 C32 106.6(6)
Ru1 P1 N1 C32 -18.7(6)
C11 Ru1 N2 C32 79.2(5)
C5 Ru1 N2 C32 -163.1(5)
C2 Ru1 N2 C32 -145.7(8)
C1 Ru1 N2 C32 174.4(5)
C3 Ru1 N2 C32 -102.1(6)
C4 Ru1 N2 C32 -124.9(5)
P1 Ru1 N2 C32 -11.9(5)
C11 Ru1 N2 C36 -93.6(6)
C5 Ru1 N2 C36 24.1(6)
C2 Ru1 N2 C36 41.5(11)
C1 Ru1 N2 C36 1.6(7)
C3 Ru1 N2 C36 85.1(6)
C4 Ru1 N2 C36 62.3(6)
P1 Ru1 N2 C36 175.3(6)
C11 Ru1 C1 C5 130.6(5)
N2 Ru1 C1 C5 39.8(6)
C2 Ru1 C1 C5 -119.4(7)
C3 Ru1 C1 C5 -81.1(6)
C4 Ru1 C1 C5 -39.6(5)
P1 Ru1 C1 C5 -127.7(5)
C11 Ru1 C1 C2 -110.0(5)
N2 Ru1 C1 C2 159.2(5)
C5 Ru1 C1 C2 119.4(7)
C3 Ru1 C1 C2 38.2(6)
C4 Ru1 C1 C2 79.7(6)
P1 Ru1 C1 C2 -8.4(8)
C11 Ru1 C1 C6 11.1(8)
N2 Ru1 C1 C6 -79.7(8)
C5 Ru1 C1 C6 -119.6(10)
C2 Ru1 C1 C6 121.1(10)
C3 Ru1 C1 C6 159.3(9)
C4 Ru1 C1 C6 -159.2(9)
P1 Ru1 C1 C6 112.7(7)
C5 C1 C2 C3 -4.4(9)
C6 C1 C2 C3 167.0(7)
Ru1 C1 C2 C3 -65.1(5)
C5 C1 C2 C7 -170.5(8)
C6 C1 C2 C7 0.9(13)
Ru1 C1 C2 C7 128.8(9)
C5 C1 C2 Ru1 60.7(5)
C6 C1 C2 Ru1 -127.9(7)
C11 Ru1 C2 C1 77.3(5)
N2 Ru1 C2 C1 -55.3(10)
C5 Ru1 C2 C1 -35.7(5)
C3 Ru1 C2 C1 -115.5(8)
C4 Ru1 C2 C1 -78.9(5)
P1 Ru1 C2 C1 175.4(4)
C11 Ru1 C2 C3 -167.2(5)
N2 Ru1 C2 C3 60.2(10)
C5 Ru1 C2 C3 79.7(6)
C1 Ru1 C2 C3 115.5(8)
C4 Ru1 C2 C3 36.6(5)
P1 Ru1 C2 C3 -69.1(6)
C11 Ru1 C2 C7 -45.9(9)
N2 Ru1 C2 C7 -178.5(7)
C5 Ru1 C2 C7 -158.9(9)
C1 Ru1 C2 C7 -123.1(11)
C3 Ru1 C2 C7 121.4(10)
C4 Ru1 C2 C7 158.0(9)
P1 Ru1 C2 C7 52.3(9)
C1 C2 C3 C4 2.0(9)
C7 C2 C3 C4 168.3(7)
Ru1 C2 C3 C4 -63.1(6)
C1 C2 C3 C8 -168.3(7)
C7 C2 C3 C8 -2.0(13)
Ru1 C2 C3 C8 126.5(8)
C1 C2 C3 Ru1 65.1(5)
C7 C2 C3 Ru1 -128.6(8)
C11 Ru1 C3 C4 137.5(6)
N2 Ru1 C3 C4 -40.3(6)
C5 Ru1 C3 C4 38.1(5)
C2 Ru1 C3 C4 117.5(7)
C1 Ru1 C3 C4 79.5(5)
P1 Ru1 C3 C4 -122.2(5)
C11 Ru1 C3 C2 20.1(8)
N2 Ru1 C3 C2 -157.7(5)
C5 Ru1 C3 C2 -79.4(5)
C1 Ru1 C3 C2 -38.0(5)
C4 Ru1 C3 C2 -117.5(7)
P1 Ru1 C3 C2 120.3(5)
C11 Ru1 C3 C8 -99.2(11)
N2 Ru1 C3 C8 83.0(12)
C5 Ru1 C3 C8 161.3(12)
C2 Ru1 C3 C8 -119.3(14)
C1 Ru1 C3 C8 -157.3(13)
C4 Ru1 C3 C8 123.2(13)
P1 Ru1 C3 C8 1.0(11)
C2 C3 C4 C5 1.1(9)
C8 C3 C4 C5 171.2(7)
Ru1 C3 C4 C5 -60.7(5)
C2 C3 C4 C9 -173.0(8)
C8 C3 C4 C9 -2.9(14)
Ru1 C3 C4 C9 125.2(9)
C2 C3 C4 Ru1 61.8(6)
C8 C3 C4 Ru1 -128.1(8)
C11 Ru1 C4 C3 -102.5(9)
N2 Ru1 C4 C3 150.4(5)
C5 Ru1 C4 C3 -117.2(7)
C2 Ru1 C4 C3 -37.3(5)
C1 Ru1 C4 C3 -79.3(5)
P1 Ru1 C4 C3 67.1(5)
C11 Ru1 C4 C5 14.7(12)
N2 Ru1 C4 C5 -92.4(5)
C2 Ru1 C4 C5 79.9(5)
C1 Ru1 C4 C5 38.0(5)
C3 Ru1 C4 C5 117.2(7)
P1 Ru1 C4 C5 -175.7(4)
C11 Ru1 C4 C9 130.4(9)
N2 Ru1 C4 C9 23.3(10)
C5 Ru1 C4 C9 115.7(13)
C2 Ru1 C4 C9 -164.4(11)
C1 Ru1 C4 C9 153.6(11)
C3 Ru1 C4 C9 -127.1(12)
P1 Ru1 C4 C9 -60.0(11)
C2 C1 C5 C4 5.0(8)
C6 C1 C5 C4 -166.5(7)
Ru1 C1 C5 C4 65.6(5)
C2 C1 C5 C10 169.9(7)
C6 C1 C5 C10 -1.7(12)
Ru1 C1 C5 C10 -129.5(8)
C2 C1 C5 Ru1 -60.6(5)
C6 C1 C5 Ru1 127.8(7)
C3 C4 C5 C1 -3.7(9)
C9 C4 C5 C1 170.9(8)
Ru1 C4 C5 C1 -65.8(5)
C3 C4 C5 C10 -168.1(8)
C9 C4 C5 C10 6.5(13)
Ru1 C4 C5 C10 129.8(8)
C3 C4 C5 Ru1 62.0(5)
C9 C4 C5 Ru1 -123.3(8)
C11 Ru1 C5 C1 -58.6(5)
N2 Ru1 C5 C1 -150.4(4)
C2 Ru1 C5 C1 36.1(5)
C3 Ru1 C5 C1 78.0(5)
C4 Ru1 C5 C1 114.4(7)
P1 Ru1 C5 C1 122.7(5)
C11 Ru1 C5 C4 -173.0(5)
N2 Ru1 C5 C4 95.3(6)
C2 Ru1 C5 C4 -78.3(6)
C1 Ru1 C5 C4 -114.4(7)
C3 Ru1 C5 C4 -36.4(5)
P1 Ru1 C5 C4 8.3(8)
C11 Ru1 C5 C10 62.8(8)
N2 Ru1 C5 C10 -29.0(8)
C2 Ru1 C5 C10 157.4(9)
C1 Ru1 C5 C10 121.3(10)
C3 Ru1 C5 C10 -160.7(9)
C4 Ru1 C5 C10 -124.3(10)
P1 Ru1 C5 C10 -116.0(7)
C26 S1 C11 C12 18.2(7)
C26 S1 C11 Ru1 -168.4(4)
N2 Ru1 C11 C12 -8.5(6)
C5 Ru1 C11 C12 -108.8(6)
C2 Ru1 C11 C12 -174.5(6)
C1 Ru1 C11 C12 -139.0(6)
C3 Ru1 C11 C12 173.1(5)
C4 Ru1 C11 C12 -118.9(9)
P1 Ru1 C11 C12 70.6(6)
N2 Ru1 C11 S1 178.4(4)
C5 Ru1 C11 S1 78.1(5)
C2 Ru1 C11 S1 12.4(5)
C1 Ru1 C11 S1 47.9(4)
C3 Ru1 C11 S1 0.1(7)
C4 Ru1 C11 S1 68.1(10)
P1 Ru1 C11 S1 -102.5(4)
S1 C11 C12 C13 -72.1(10)
Ru1 C11 C12 C13 115.3(8)
C11 C12 C13 C20 5.3(13)
C11 C12 C13 C14 -167.5(7)
C12 C13 C14 C15 146.3(7)
C20 C13 C14 C15 -26.8(10)
C12 C13 C14 C19 -29.6(10)
C20 C13 C14 C19 157.3(7)
C19 C14 C15 C16 1.1(11)
C13 C14 C15 C16 -174.8(7)
C14 C15 C16 C17 0.8(12)
C15 C16 C17 C18 -1.4(12)
C16 C17 C18 C19 0.0(12)
C15 C14 C19 C18 -2.5(11)
C13 C14 C19 C18 173.3(6)
C17 C18 C19 C14 2.0(11)
C12 C13 C20 C21 -37.6(11)
C14 C13 C20 C21 135.1(7)
C12 C13 C20 C25 138.2(7)
C14 C13 C20 C25 -49.1(9)
C25 C20 C21 C22 -0.7(11)
C13 C20 C21 C22 175.2(7)
C20 C21 C22 C23 -1.9(12)
C21 C22 C23 C24 3.6(13)
C22 C23 C24 C25 -2.7(13)
C23 C24 C25 C20 0.1(12)
C21 C20 C25 C24 1.6(11)
C13 C20 C25 C24 -174.3(7)
C11 S1 C26 C31 114.5(7)
C11 S1 C26 C27 -66.7(8)
C31 C26 C27 F1 177.4(7)
S1 C26 C27 F1 -1.5(11)
C31 C26 C27 C28 -3.7(12)
S1 C26 C27 C28 177.5(6)
F1 C27 C28 F2 -1.1(12)
C26 C27 C28 F2 179.9(7)
F1 C27 C28 C29 -179.3(7)
C26 C27 C28 C29 1.7(13)
F2 C28 C29 F3 4.8(13)
C27 C28 C29 F3 -176.9(8)
F2 C28 C29 C30 -176.1(8)
C27 C28 C29 C30 2.1(13)
F3 C29 C30 C31 175.1(8)
C28 C29 C30 C31 -3.9(14)
F3 C29 C30 F4 -2.0(13)
C28 C29 C30 F4 178.9(8)
F4 C30 C31 F5 -0.9(12)
C29 C30 C31 F5 -178.0(7)
F4 C30 C31 C26 178.9(7)
C29 C30 C31 C26 1.8(14)
C27 C26 C31 C30 2.0(12)
S1 C26 C31 C30 -179.1(7)
C27 C26 C31 F5 -178.2(7)
S1 C26 C31 F5 0.6(10)
C36 N2 C32 N1 176.9(6)
Ru1 N2 C32 N1 3.8(8)
C36 N2 C32 C33 -1.6(10)
Ru1 N2 C32 C33 -174.8(5)
P1 N1 C32 N2 11.7(9)
P1 N1 C32 C33 -169.7(5)
N2 C32 C33 C34 0.5(11)
N1 C32 C33 C34 -178.0(7)
C32 C33 C34 C35 0.5(11)
C33 C34 C35 C36 -0.3(11)
C32 N2 C36 C35 1.8(11)
Ru1 N2 C36 C35 174.9(6)
C34 C35 C36 N2 -0.9(12)
N1 P1 C37 C38 -56.7(6)
C40 P1 C37 C38 -166.0(6)
Ru1 P1 C37 C38 54.2(6)
N1 P1 C37 C39 67.0(6)
C40 P1 C37 C39 -42.3(7)
Ru1 P1 C37 C39 177.8(5)
N1 P1 C40 C42A -10.6(18)
C37 P1 C40 C42A 96.8(17)
Ru1 P1 C40 C42A -123.5(17)
N1 P1 C40 C42B 44.4(13)
C37 P1 C40 C42B 151.7(12)
Ru1 P1 C40 C42B -68.5(13)
N1 P1 C40 C41 -170.2(7)
C37 P1 C40 C41 -62.9(9)
Ru1 P1 C40 C41 76.9(8)
